data_4311464
loop_
_publ_author_name
'Karl M. Kadish'
'Tuan D. Phan'
'Li-Lun Wang'
'Lingamallu Giribabu'
'Antoine Thuriere'
'Julien Wellhoff'
'Shurong Huang'
'Eric Van Caemelbecke'
'John L. Bear'

_publ_section_title
;
 Synthesis, Structural, Spectroscopic, and Electrochemical
 Characterization of High Oxidation State Diruthenium Complexes Containing
 Four Identical Unsymmetrical Bridging Ligands
;
_journal_name_full 'Inorganic Chemistry'
_journal_page_first 4825
_journal_page_last 4832
_journal_paper_doi 10.1021/ic0499594
_journal_volume 43
_journal_year 2004
_chemical_formula_moiety 'C60 H42 N8 F4 Ru2, C H2 Cl2'
_chemical_formula_sum 'C61 H44 Cl2 F4 N8 Ru2'
_chemical_formula_weight 1238.08
_chemical_name_systematic
; 
 ? 
;
_space_group_IT_number 2
_symmetry_cell_setting triclinic
_symmetry_space_group_name_Hall '-P 1'
_symmetry_space_group_name_H-M 'P -1'
_atom_sites_solution_hydrogens geom
_atom_sites_solution_primary direct
_atom_sites_solution_secondary difmap
_audit_creation_method SHELXL-97
_cell_angle_alpha 110.649(1)
_cell_angle_beta 97.758(1)
_cell_angle_gamma 103.353(1)
_cell_formula_units_Z 2
_cell_length_a 12.0286(7)
_cell_length_b 14.4427(9)
_cell_length_c 17.7049(11)
_cell_measurement_reflns_used 4332
_cell_measurement_temperature 223(2)
_cell_measurement_theta_max 23.50
_cell_measurement_theta_min 1.93
_cell_volume 2720.1(3)
_computing_cell_refinement 'Bruker SAINT software (Bruker, 1999)'
_computing_data_collection 'Siemens SMART software (Siemens, 1996)'
_computing_data_reduction 'Bruker SAINT software (Bruker, 1999)'
_computing_structure_refinement 'SHELXL-97 (Sheldrick, 1997)'
_computing_structure_solution 'SHELXS-97 (Sheldrick, 1997)'
_diffrn_ambient_temperature 223(2)
_diffrn_detector_area_resol_mean 1K
_diffrn_measured_fraction_theta_full 0.982
_diffrn_measured_fraction_theta_max 0.982
_diffrn_measurement_device_type 'Siemens SMART CCD'
_diffrn_measurement_method CCD
_diffrn_radiation_monochromator graphite
_diffrn_radiation_source 'fine-focus sealed tube'
_diffrn_radiation_type MoK\a
_diffrn_radiation_wavelength 0.71073
_diffrn_reflns_av_R_equivalents 0.031
_diffrn_reflns_av_sigmaI/netI 0.0177
_diffrn_reflns_limit_h_max 13
_diffrn_reflns_limit_h_min -13
_diffrn_reflns_limit_k_max 15
_diffrn_reflns_limit_k_min -16
_diffrn_reflns_limit_l_max 19
_diffrn_reflns_limit_l_min 0
_diffrn_reflns_number 12495
_diffrn_reflns_theta_full 23.50
_diffrn_reflns_theta_max 23.50
_diffrn_reflns_theta_min 1.93
_diffrn_standards_decay_% 0.0
_exptl_absorpt_coefficient_mu 0.715
_exptl_absorpt_correction_T_max 0.7891
_exptl_absorpt_correction_T_min 0.4740
_exptl_absorpt_correction_type empirical
_exptl_crystal_colour 'Extremely dark blue'
_exptl_crystal_density_diffrn 1.512
_exptl_crystal_density_method 'not measured'
_exptl_crystal_description Block
_exptl_crystal_F_000 1248
_exptl_crystal_size_max 0.44
_exptl_crystal_size_mid 0.30
_exptl_crystal_size_min 0.22
_refine_diff_density_max 1.047
_refine_diff_density_min -1.267
_refine_diff_density_rms 0.110
_refine_ls_extinction_coef 0.0005(4)
_refine_ls_extinction_expression Fc^*^=kFc[1+0.001xFc^2^\l^3^/sin(2\q)]^-1/4^
_refine_ls_extinction_method SHELXL
_refine_ls_goodness_of_fit_ref 1.112
_refine_ls_hydrogen_treatment mixed
_refine_ls_matrix_type full
_refine_ls_number_parameters 741
_refine_ls_number_reflns 7911
_refine_ls_number_restraints 5
_refine_ls_restrained_S_all 1.112
_refine_ls_R_factor_all 0.0548
_refine_ls_R_factor_gt 0.0457
_refine_ls_shift/su_max 0.382
_refine_ls_shift/su_mean 0.015
_refine_ls_structure_factor_coef Fsqd
_refine_ls_weighting_details 'calc w=1/[\s^2^(Fo^2^)+(0.0935P)^2^+4.0746P] where P=(Fo^2^+2Fc^2^)/3'
_refine_ls_weighting_scheme calc
_refine_ls_wR_factor_gt 0.1297
_refine_ls_wR_factor_ref 0.1489
_reflns_number_gt 6295
_reflns_number_total 7919
_reflns_threshold_expression >4sigma(I)
_cod_data_source_file ic0499594si20040106_022109.cif
_cod_data_source_block k562
_cod_depositor_comments
;
The following automatic conversions were performed:
'_symmetry_cell_setting' value 'Triclinic' changed to 'triclinic'
according to '/home/saulius/struct/CIF-dictionaries/cif_core.dic'
dictionary named 'cif_core.dic' version 2.4.1 from
2010-06-29.

'_exptl_absorpt_correction_type' value 'Empirical' changed to
'empirical' according to
'/home/saulius/struct/CIF-dictionaries/cif_core.dic' dictionary named
'cif_core.dic' version 2.4.1 from 2010-06-29.

Automatic conversion script
Id: cif_fix_enum 1527 2010-12-29 10:47:43Z saulius 
;
_cod_original_formula_sum 'C61 H44 N8 Cl2 F4 Ru2'
_cod_database_code 4311464

loop_
_symmetry_equiv_pos_as_xyz
'x, y, z'
'-x, -y, -z'

loop_
_atom_site_label
_atom_site_type_symbol
_atom_site_fract_x
_atom_site_fract_y
_atom_site_fract_z
_atom_site_U_iso_or_equiv
_atom_site_adp_type
_atom_site_occupancy
_atom_site_symmetry_multiplicity
_atom_site_calc_flag
_atom_site_refinement_flags
_atom_site_disorder_assembly
_atom_site_disorder_group
Ru1 Ru 0.94191(3) 0.73904(3) 0.26171(2) 0.03553(16) Uani 1 1 d . . .
Ru2 Ru 0.78966(3) 0.59285(3) 0.26367(2) 0.03119(16) Uani 1 1 d . . .
F1 F 1.0899(3) 0.4851(3) 0.3129(3) 0.0606(11) Uani 0.80 1 d P A 1
F1' F 0.7086(14) 0.3107(14) 0.1573(8) 0.072(5) Uiso 0.20 1 d PD A 2
F2 F 0.8508(3) 0.7820(3) 0.5228(2) 0.0750(11) Uani 1 1 d . . .
F3 F 0.5602(3) 0.7296(3) 0.1811(2) 0.0651(9) Uani 1 1 d . . .
F4 F 1.0021(4) 0.7952(4) 0.0697(3) 0.0985(15) Uani 1 1 d . . .
N1 N 0.9956(3) 0.6169(3) 0.1835(2) 0.0386(10) Uani 1 1 d . . .
N2 N 0.8854(3) 0.4967(3) 0.2264(2) 0.0370(9) Uani 1 1 d . . .
N3 N 1.0315(3) 0.7142(3) 0.3668(2) 0.0397(10) Uani 1 1 d . . .
N4 N 0.8544(3) 0.6216(3) 0.3818(2) 0.0390(9) Uani 1 1 d . . .
N5 N 0.8808(3) 0.8463(3) 0.3390(2) 0.0405(10) Uani 1 1 d . . .
N6 N 0.7075(3) 0.7107(3) 0.3035(2) 0.0330(9) Uani 1 1 d . . .
N7 N 0.7400(3) 0.5735(3) 0.1355(2) 0.0315(8) Uani 1 1 d . . .
N8 N 0.8483(3) 0.7430(3) 0.1627(2) 0.0371(9) Uani 1 1 d . . .
C1 C 1.0693(4) 0.6377(4) 0.1352(3) 0.0432(12) Uani 1 1 d . . .
H1 H 1.0915 0.7051 0.1363 0.052 Uiso 1 1 calc R . .
C2 C 1.1125(4) 0.5643(5) 0.0852(3) 0.0491(14) Uani 1 1 d . . .
H2 H 1.1629 0.5815 0.0528 0.059 Uiso 1 1 calc R . .
C3 C 1.0809(5) 0.4644(5) 0.0832(3) 0.0511(14) Uani 1 1 d . . .
H3 H 1.1094 0.4132 0.0494 0.061 Uiso 1 1 calc R . .
C4 C 1.0076(4) 0.4420(5) 0.1312(3) 0.0456(13) Uani 1 1 d . . .
H4 H 0.9865 0.3749 0.1309 0.055 Uiso 1 1 calc R . .
C5 C 0.9632(4) 0.5181(4) 0.1813(3) 0.0363(11) Uani 1 1 d . . .
C6 C 0.8859(4) 0.4121(4) 0.2493(3) 0.0404(12) Uani 1 1 d . A .
C7 C 0.9884(6) 0.4102(5) 0.2953(3) 0.0561(15) Uani 1 1 d . . .
H7 H 1.0579 0.4656 0.3099 0.067 Uiso 0.20 1 d P B 2
C8 C 0.9918(7) 0.3297(6) 0.3193(4) 0.0677(18) Uani 1 1 d . A .
H8 H 1.0624 0.3303 0.3498 0.081 Uiso 1 1 calc R . .
C9 C 0.8923(7) 0.2492(6) 0.2986(4) 0.0693(19) Uani 1 1 d . . .
H9 H 0.8951 0.1940 0.3146 0.083 Uiso 1 1 calc R A .
C10 C 0.7878(7) 0.2475(5) 0.2548(4) 0.0680(18) Uani 1 1 d . A .
H10 H 0.7187 0.1931 0.2423 0.082 Uiso 1 1 calc R . .
C11 C 0.7869(5) 0.3297(5) 0.2290(4) 0.0566(15) Uani 1 1 d D . .
H11 H 0.7173 0.3278 0.1964 0.060 Uiso 0.80 1 d P C 1
C12 C 1.1513(4) 0.7487(4) 0.3908(3) 0.0465(13) Uani 1 1 d . . .
H12 H 1.1926 0.7806 0.3607 0.056 Uiso 1 1 calc R . .
C13 C 1.2148(5) 0.7392(5) 0.4570(3) 0.0541(15) Uani 1 1 d . . .
H13 H 1.2974 0.7637 0.4708 0.065 Uiso 1 1 calc R . .
C14 C 1.1569(5) 0.6938(5) 0.5027(3) 0.0599(17) Uani 1 1 d . . .
H14 H 1.1989 0.6880 0.5487 0.072 Uiso 1 1 calc R . .
C15 C 1.0362(5) 0.6572(5) 0.4797(3) 0.0551(15) Uani 1 1 d . . .
H15 H 0.9947 0.6262 0.5103 0.066 Uiso 1 1 calc R . .
C16 C 0.9740(4) 0.6661(4) 0.4096(3) 0.0402(12) Uani 1 1 d . . .
C17 C 0.7894(4) 0.6040(4) 0.4390(3) 0.0432(12) Uani 1 1 d . . .
C18 C 0.7868(5) 0.6848(5) 0.5089(3) 0.0519(14) Uani 1 1 d . . .
C19 C 0.7220(6) 0.6718(7) 0.5652(4) 0.0689(19) Uani 1 1 d . . .
H19 H 0.7220 0.7292 0.6116 0.083 Uiso 1 1 calc R . .
C20 C 0.6576(6) 0.5732(7) 0.5518(4) 0.079(2) Uani 1 1 d . . .
H20 H 0.6148 0.5626 0.5902 0.095 Uiso 1 1 calc R . .
C21 C 0.6557(6) 0.4904(6) 0.4827(5) 0.0731(19) Uani 1 1 d . . .
H21 H 0.6097 0.4233 0.4729 0.088 Uiso 1 1 calc R . .
C22 C 0.7219(5) 0.5055(5) 0.4265(4) 0.0568(15) Uani 1 1 d . . .
H22 H 0.7208 0.4480 0.3796 0.068 Uiso 1 1 calc R . .
C23 C 0.9425(5) 0.9481(4) 0.3808(3) 0.0538(14) Uani 1 1 d . . .
H23 H 1.0218 0.9693 0.3792 0.065 Uiso 1 1 calc R . .
C24 C 0.8958(6) 1.0217(5) 0.4251(4) 0.0704(19) Uani 1 1 d . . .
H24 H 0.9412 1.0916 0.4531 0.084 Uiso 1 1 calc R . .
C25 C 0.7780(6) 0.9890(5) 0.4274(4) 0.0695(19) Uani 1 1 d . . .
H25 H 0.7431 1.0374 0.4575 0.083 Uiso 1 1 calc R . .
C26 C 0.7138(5) 0.8880(4) 0.3864(4) 0.0523(14) Uani 1 1 d . . .
H26 H 0.6342 0.8672 0.3876 0.063 Uiso 1 1 calc R . .
C27 C 0.7649(4) 0.8132(4) 0.3417(3) 0.0377(11) Uani 1 1 d . . .
C28 C 0.5829(4) 0.6863(4) 0.2970(3) 0.0345(10) Uani 1 1 d . . .
C29 C 0.5107(4) 0.6950(4) 0.2341(3) 0.0377(11) Uani 1 1 d . . .
C30 C 0.3905(4) 0.6726(4) 0.2231(3) 0.0473(13) Uani 1 1 d . . .
H30 H 0.3447 0.6794 0.1791 0.057 Uiso 1 1 calc R . .
C31 C 0.3389(5) 0.6401(4) 0.2778(4) 0.0503(14) Uani 1 1 d . . .
H31 H 0.2571 0.6244 0.2718 0.060 Uiso 1 1 calc R . .
C32 C 0.4090(5) 0.6307(5) 0.3421(4) 0.0535(14) Uani 1 1 d . . .
H32 H 0.3742 0.6085 0.3797 0.064 Uiso 1 1 calc R . .
C33 C 0.5294(5) 0.6535(4) 0.3515(3) 0.0466(13) Uani 1 1 d . . .
H33 H 0.5755 0.6467 0.3954 0.056 Uiso 1 1 calc R . .
C34 C 0.6737(4) 0.4790(4) 0.0786(3) 0.0325(10) Uani 1 1 d . . .
H34 H 0.6605 0.4231 0.0951 0.039 Uiso 1 1 calc R . .
C35 C 0.6246(4) 0.4600(4) -0.0021(3) 0.0379(11) Uani 1 1 d . . .
H35 H 0.5814 0.3924 -0.0401 0.046 Uiso 1 1 calc R . .
C36 C 0.6401(4) 0.5433(4) -0.0265(3) 0.0405(12) Uani 1 1 d . . .
H36 H 0.6027 0.5334 -0.0801 0.049 Uiso 1 1 calc R . .
C37 C 0.7102(4) 0.6393(4) 0.0285(3) 0.0369(11) Uani 1 1 d . . .
H37 H 0.7213 0.6959 0.0127 0.044 Uiso 1 1 calc R . .
C38 C 0.7663(4) 0.6537(4) 0.1093(3) 0.0337(10) Uani 1 1 d . . .
C39 C 0.8617(5) 0.8339(4) 0.1449(3) 0.0458(12) Uani 1 1 d . . .
C40 C 0.9407(6) 0.8595(5) 0.1013(4) 0.0627(16) Uani 1 1 d . . .
C41 C 0.9588(8) 0.9501(6) 0.0883(6) 0.090(2) Uani 1 1 d . . .
H41 H 1.0169 0.9679 0.0611 0.108 Uiso 1 1 calc R . .
C42 C 0.8916(9) 1.0137(6) 0.1155(6) 0.101(3) Uani 1 1 d . . .
H42 H 0.9021 1.0750 0.1064 0.121 Uiso 1 1 calc R . .
C43 C 0.8091(8) 0.9873(5) 0.1561(6) 0.094(3) Uani 1 1 d . . .
H43 H 0.7617 1.0303 0.1736 0.113 Uiso 1 1 calc R . .
C44 C 0.7936(6) 0.8987(4) 0.1721(4) 0.0661(17) Uani 1 1 d . . .
H44 H 0.7372 0.8826 0.2011 0.079 Uiso 1 1 calc R . .
C45 C 1.0959(5) 0.8418(4) 0.2758(3) 0.0499(13) Uani 1 1 d . D .
C46 C 1.1889(5) 0.9034(5) 0.2859(4) 0.0564(15) Uani 1 1 d . . .
C47 C 1.3074(4) 0.9715(5) 0.3126(5) 0.053(3) Uani 0.60 1 d PG D 1
C48 C 1.3885(6) 0.9461(4) 0.2654(4) 0.058(2) Uani 0.60 1 d PG D 1
H48 H 1.3667 0.8830 0.2188 0.070 Uiso 0.60 1 d PG D 1
C49 C 1.5018(5) 1.0145(6) 0.2877(5) 0.070(3) Uani 0.60 1 d PG D 1
H49 H 1.5563 0.9974 0.2559 0.085 Uiso 0.60 1 d PG D 1
C50 C 1.5340(5) 1.1084(6) 0.3570(5) 0.083(4) Uani 0.60 1 d PG D 1
H50 H 1.6103 1.1544 0.3720 0.099 Uiso 0.60 1 d PG D 1
C51 C 1.4529(6) 1.1338(5) 0.4041(4) 0.083(4) Uani 0.60 1 d PG D 1
H51 H 1.4747 1.1969 0.4508 0.099 Uiso 0.60 1 d PG D 1
C52 C 1.3397(5) 1.0654(5) 0.3819(4) 0.069(3) Uani 0.60 1 d PG D 1
H52 H 1.2851 1.0825 0.4136 0.082 Uiso 0.60 1 d PG D 1
C47' C 1.2936(10) 0.9837(7) 0.2905(7) 0.043(5) Uiso 0.40 1 d PG D 2
C48' C 1.2912(8) 1.0658(8) 0.2668(6) 0.051(3) Uiso 0.40 1 d PG D 2
H48' H 1.2190 1.0705 0.2429 0.061 Uiso 0.40 1 d PG D 2
C49' C 1.3958(10) 1.1412(7) 0.2786(7) 0.069(4) Uiso 0.40 1 d PG D 2
H49' H 1.3941 1.1965 0.2627 0.083 Uiso 0.40 1 d PG D 2
C50' C 1.5029(8) 1.1343(10) 0.3141(9) 0.094(6) Uiso 0.40 1 d PG D 2
H50' H 1.5734 1.1850 0.3221 0.113 Uiso 0.40 1 d PG D 2
C51' C 1.5054(9) 1.0522(12) 0.3378(10) 0.091(8) Uiso 0.40 1 d PG D 2
H51' H 1.5775 1.0475 0.3617 0.110 Uiso 0.40 1 d PG D 2
C52' C 1.4007(12) 0.9769(9) 0.3260(9) 0.092(6) Uiso 0.40 1 d PG D 2
H52' H 1.4024 0.9215 0.3419 0.110 Uiso 0.40 1 d PG D 2
C53 C 0.6302(4) 0.4945(4) 0.2399(3) 0.0331(10) Uani 1 1 d . E .
C54 C 0.5371(4) 0.4294(4) 0.2217(3) 0.0414(12) Uani 1 1 d . . .
C55 C 0.4292(8) 0.3471(5) 0.2154(6) 0.042(3) Uani 0.55 1 d PG E 1
C56 C 0.3193(10) 0.3584(7) 0.1917(7) 0.042(4) Uani 0.55 1 d PG E 1
H56 H 0.3142 0.4177 0.1826 0.051 Uiso 0.55 1 d PG E 1
C57 C 0.2170(7) 0.2815(9) 0.1815(6) 0.073(12) Uani 0.55 1 d PG E 1
H57 H 0.1430 0.2891 0.1656 0.087 Uiso 0.55 1 d PG E 1
C58 C 0.2246(6) 0.1934(7) 0.1950(5) 0.070(3) Uani 0.55 1 d PG E 1
H58 H 0.1557 0.1416 0.1881 0.084 Uiso 0.55 1 d PG E 1
C59 C 0.3346(7) 0.1821(5) 0.2187(5) 0.067(3) Uani 0.55 1 d PG E 1
H59 H 0.3397 0.1227 0.2277 0.081 Uiso 0.55 1 d PG E 1
C60 C 0.4369(5) 0.2590(6) 0.2288(5) 0.056(3) Uani 0.55 1 d PG E 1
H60 H 0.5109 0.2514 0.2448 0.068 Uiso 0.55 1 d PG E 1
C55' C 0.4286(8) 0.3484(6) 0.1828(6) 0.040(4) Uani 0.45 1 d PG E 2
C56' C 0.3311(10) 0.3608(7) 0.2155(6) 0.041(4) Uani 0.45 1 d PG E 2
H56' H 0.3377 0.4220 0.2609 0.050 Uiso 0.45 1 d PG E 2
C57' C 0.2240(8) 0.2821(9) 0.1809(8) 0.062(12) Uani 0.45 1 d PG E 2
H57' H 0.1583 0.2904 0.2029 0.074 Uiso 0.45 1 d PG E 2
C58' C 0.2143(7) 0.1911(7) 0.1136(7) 0.078(5) Uani 0.45 1 d PG E 2
H58' H 0.1421 0.1381 0.0902 0.094 Uiso 0.45 1 d PG E 2
C59' C 0.3118(8) 0.1787(6) 0.0808(5) 0.065(4) Uani 0.45 1 d PG E 2
H59' H 0.3052 0.1174 0.0355 0.078 Uiso 0.45 1 d PG E 2
C60' C 0.4189(7) 0.2573(7) 0.1155(5) 0.049(3) Uani 0.45 1 d PG E 2
H60' H 0.4846 0.2490 0.0934 0.059 Uiso 0.45 1 d PG E 2
C61 C 1.418(2) 0.866(3) 0.088(2) 0.100 Uiso 0.20 1 d PD F 1
Cl1 Cl 1.4849(19) 0.9598(17) 0.0535(13) 0.174(7) Uani 0.20 1 d PD F 1
Cl2 Cl 1.2743(18) 0.8047(15) 0.0271(11) 0.131(6) Uani 0.20 1 d PD F 1
C61' C 1.330(2) 0.790(3) 0.054(3) 0.100 Uiso 0.20 1 d PD G 2
Cl1' Cl 1.4755(16) 0.8640(17) 0.0733(12) 0.159(6) Uani 0.20 1 d PD G 2
Cl2' Cl 1.2492(18) 0.838(2) -0.0039(13) 0.173(9) Uani 0.20 1 d PD G 2

loop_
_atom_site_aniso_label
_atom_site_aniso_U_11
_atom_site_aniso_U_22
_atom_site_aniso_U_33
_atom_site_aniso_U_23
_atom_site_aniso_U_13
_atom_site_aniso_U_12
Ru1 0.0235(2) 0.0419(3) 0.0341(2) 0.00864(18) 0.00191(16) 0.01007(17)
Ru2 0.0236(2) 0.0414(3) 0.0284(2) 0.01141(17) 0.00350(15) 0.01475(17)
F1 0.040(2) 0.080(3) 0.060(2) 0.030(2) -0.0025(18) 0.022(2)
F2 0.064(2) 0.077(3) 0.063(2) 0.0038(19) 0.0188(18) 0.019(2)
F3 0.0431(18) 0.100(3) 0.0564(19) 0.0401(19) 0.0059(15) 0.0179(17)
F4 0.108(3) 0.120(4) 0.130(4) 0.089(3) 0.073(3) 0.061(3)
N1 0.025(2) 0.055(3) 0.030(2) 0.0101(19) 0.0030(16) 0.0150(18)
N2 0.030(2) 0.046(2) 0.036(2) 0.0142(18) 0.0066(17) 0.0173(18)
N3 0.025(2) 0.049(2) 0.037(2) 0.0054(19) 0.0029(17) 0.0154(18)
N4 0.030(2) 0.055(3) 0.033(2) 0.0153(19) 0.0030(17) 0.0196(19)
N5 0.032(2) 0.042(2) 0.037(2) 0.0051(18) 0.0005(17) 0.0124(18)
N6 0.0259(19) 0.040(2) 0.0306(19) 0.0088(17) 0.0033(15) 0.0148(17)
N7 0.0236(19) 0.037(2) 0.033(2) 0.0117(17) 0.0060(16) 0.0107(16)
N8 0.029(2) 0.038(2) 0.040(2) 0.0126(18) 0.0023(17) 0.0090(17)
C1 0.027(2) 0.063(3) 0.037(3) 0.017(2) 0.002(2) 0.016(2)
C2 0.025(3) 0.081(4) 0.038(3) 0.017(3) 0.007(2) 0.019(3)
C3 0.041(3) 0.077(4) 0.037(3) 0.014(3) 0.009(2) 0.034(3)
C4 0.039(3) 0.063(3) 0.037(3) 0.015(2) 0.007(2) 0.029(3)
C5 0.026(2) 0.050(3) 0.030(2) 0.012(2) -0.0018(19) 0.019(2)
C6 0.041(3) 0.048(3) 0.034(3) 0.010(2) 0.009(2) 0.026(2)
C7 0.060(4) 0.074(4) 0.040(3) 0.023(3) 0.009(3) 0.034(3)
C8 0.080(5) 0.093(5) 0.050(4) 0.038(4) 0.011(3) 0.050(4)
C9 0.105(6) 0.073(4) 0.056(4) 0.034(3) 0.029(4) 0.056(4)
C10 0.081(5) 0.052(4) 0.078(4) 0.024(3) 0.022(4) 0.033(3)
C11 0.059(4) 0.054(3) 0.060(4) 0.020(3) 0.006(3) 0.032(3)
C12 0.028(3) 0.053(3) 0.045(3) 0.005(2) 0.001(2) 0.017(2)
C13 0.029(3) 0.075(4) 0.047(3) 0.009(3) 0.001(2) 0.023(3)
C14 0.043(3) 0.094(5) 0.038(3) 0.014(3) -0.001(2) 0.040(3)
C15 0.042(3) 0.089(4) 0.038(3) 0.023(3) 0.005(2) 0.033(3)
C16 0.031(3) 0.057(3) 0.029(2) 0.008(2) 0.006(2) 0.023(2)
C17 0.034(3) 0.070(4) 0.033(3) 0.023(3) 0.005(2) 0.026(3)
C18 0.039(3) 0.072(4) 0.040(3) 0.016(3) 0.004(2) 0.022(3)
C19 0.057(4) 0.115(6) 0.044(3) 0.028(4) 0.019(3) 0.045(4)
C20 0.060(4) 0.142(8) 0.058(4) 0.055(5) 0.025(3) 0.044(5)
C21 0.070(4) 0.100(5) 0.082(5) 0.064(5) 0.028(4) 0.034(4)
C22 0.056(4) 0.078(4) 0.057(3) 0.042(3) 0.013(3) 0.034(3)
C23 0.036(3) 0.050(3) 0.055(3) 0.003(3) -0.001(2) 0.011(2)
C24 0.051(4) 0.045(3) 0.079(4) -0.008(3) -0.001(3) 0.011(3)
C25 0.054(4) 0.050(4) 0.078(4) -0.006(3) 0.010(3) 0.023(3)
C26 0.038(3) 0.048(3) 0.058(3) 0.004(3) 0.007(3) 0.017(2)
C27 0.032(3) 0.042(3) 0.033(2) 0.007(2) -0.001(2) 0.016(2)
C28 0.030(2) 0.039(3) 0.032(2) 0.008(2) 0.0053(19) 0.017(2)
C29 0.034(3) 0.046(3) 0.032(2) 0.014(2) 0.009(2) 0.011(2)
C30 0.028(3) 0.062(3) 0.047(3) 0.015(3) 0.002(2) 0.019(2)
C31 0.030(3) 0.058(3) 0.060(3) 0.014(3) 0.017(3) 0.018(2)
C32 0.050(3) 0.070(4) 0.061(4) 0.034(3) 0.033(3) 0.033(3)
C33 0.046(3) 0.060(3) 0.045(3) 0.024(3) 0.017(2) 0.030(3)
C34 0.025(2) 0.038(3) 0.035(2) 0.013(2) 0.0091(19) 0.012(2)
C35 0.028(2) 0.044(3) 0.035(3) 0.010(2) 0.006(2) 0.009(2)
C36 0.032(3) 0.059(3) 0.031(2) 0.016(2) 0.007(2) 0.018(2)
C37 0.037(3) 0.048(3) 0.033(2) 0.021(2) 0.011(2) 0.017(2)
C38 0.027(2) 0.039(3) 0.035(2) 0.011(2) 0.0091(19) 0.015(2)
C39 0.039(3) 0.041(3) 0.048(3) 0.013(2) -0.001(2) 0.009(2)
C40 0.062(4) 0.060(4) 0.077(4) 0.037(3) 0.021(3) 0.022(3)
C41 0.088(6) 0.075(5) 0.122(7) 0.063(5) 0.026(5) 0.011(4)
C42 0.107(7) 0.050(4) 0.146(8) 0.055(5) 0.010(6) 0.008(5)
C43 0.090(6) 0.044(4) 0.135(7) 0.027(4) 0.000(5) 0.026(4)
C44 0.067(4) 0.044(3) 0.079(4) 0.018(3) 0.002(3) 0.020(3)
C45 0.037(3) 0.054(3) 0.044(3) 0.006(3) 0.002(2) 0.013(3)
C46 0.033(3) 0.061(4) 0.060(4) 0.012(3) 0.006(3) 0.008(3)
C47 0.031(5) 0.069(7) 0.063(7) 0.038(6) 0.003(4) 0.012(5)
C48 0.046(6) 0.060(6) 0.074(7) 0.029(5) 0.020(5) 0.019(5)
C49 0.041(6) 0.097(9) 0.082(8) 0.041(7) 0.023(5) 0.024(6)
C50 0.052(7) 0.080(9) 0.099(10) 0.041(8) -0.005(7) -0.007(6)
C51 0.055(7) 0.098(9) 0.064(7) 0.017(7) -0.002(6) 0.001(6)
C52 0.052(6) 0.070(7) 0.058(6) 0.010(5) 0.011(5) -0.004(5)
C53 0.036(3) 0.040(3) 0.031(2) 0.017(2) 0.009(2) 0.021(2)
C54 0.033(3) 0.044(3) 0.049(3) 0.019(2) 0.005(2) 0.016(3)
C55 0.043(7) 0.039(6) 0.040(8) 0.013(5) 0.008(5) 0.011(5)
C56 0.037(7) 0.058(8) 0.035(7) 0.026(5) 0.003(5) 0.012(6)
C57 0.059(16) 0.10(3) 0.063(17) 0.042(18) -0.001(12) 0.023(16)
C58 0.049(7) 0.070(8) 0.070(8) 0.019(6) 0.014(6) -0.005(6)
C59 0.066(8) 0.048(6) 0.090(9) 0.034(6) 0.019(7) 0.009(6)
C60 0.051(6) 0.057(7) 0.068(7) 0.036(6) 0.011(5) 0.014(5)
C55' 0.037(7) 0.047(8) 0.043(10) 0.026(7) -0.001(6) 0.018(6)
C56' 0.044(10) 0.056(10) 0.034(9) 0.027(6) 0.014(6) 0.017(7)
C57' 0.027(13) 0.042(18) 0.12(3) 0.039(18) 0.025(15) -0.003(11)
C58' 0.048(9) 0.081(12) 0.086(11) 0.039(10) -0.003(8) -0.014(8)
C59' 0.077(10) 0.039(7) 0.050(8) 0.008(6) -0.004(7) -0.006(7)
C60' 0.045(7) 0.051(7) 0.047(7) 0.016(6) 0.006(5) 0.012(6)
Cl1 0.167(17) 0.194(18) 0.172 0.056(13) 0.086(11) 0.078(15)
Cl2 0.123(14) 0.147(12) 0.134(14) 0.083(11) 0.028(11) 0.017(10)
Cl1' 0.118(11) 0.192(18) 0.179 0.063(12) 0.017(10) 0.096(12)
Cl2' 0.109(12) 0.24(3) 0.131 0.050(15) -0.019(10) 0.040(14)

loop_
_atom_type_symbol
_atom_type_description
_atom_type_scat_dispersion_real
_atom_type_scat_dispersion_imag
_atom_type_scat_source
C C 0.0033 0.0016 'International Tables Vol C Tables 4.2.6.8 and 6.1.1.4'
H H 0.0000 0.0000 'International Tables Vol C Tables 4.2.6.8 and 6.1.1.4'
N N 0.0061 0.0033 'International Tables Vol C Tables 4.2.6.8 and 6.1.1.4'
F F 0.0171 0.0103 'International Tables Vol C Tables 4.2.6.8 and 6.1.1.4'
Cl Cl 0.1484 0.1585 'International Tables Vol C Tables 4.2.6.8 and 6.1.1.4'
Ru Ru -1.2594 0.8363 'International Tables Vol C Tables 4.2.6.8 and 6.1.1.4'

loop_
_geom_angle_atom_site_label_1
_geom_angle_atom_site_label_2
_geom_angle_atom_site_label_3
_geom_angle
_geom_angle_site_symmetry_1
_geom_angle_site_symmetry_3
_geom_angle_publ_flag
N8 Ru1 C45 100.0(2) . . ?
N8 Ru1 N5 91.50(16) . . ?
C45 Ru1 N5 94.26(19) . . ?
N8 Ru1 N1 89.83(15) . . ?
C45 Ru1 N1 90.39(19) . . ?
N5 Ru1 N1 174.87(17) . . ?
N8 Ru1 N3 172.66(15) . . ?
C45 Ru1 N3 86.5(2) . . ?
N5 Ru1 N3 91.38(15) . . ?
N1 Ru1 N3 86.73(14) . . ?
N8 Ru1 Ru2 94.43(11) . . ?
C45 Ru1 Ru2 163.78(17) . . ?
N5 Ru1 Ru2 92.73(12) . . ?
N1 Ru1 Ru2 82.23(11) . . ?
N3 Ru1 Ru2 78.69(11) . . ?
N4 Ru2 C53 102.09(18) . . ?
N4 Ru2 N2 90.79(16) . . ?
C53 Ru2 N2 102.14(17) . . ?
N4 Ru2 N6 89.36(15) . . ?
C53 Ru2 N6 85.34(16) . . ?
N2 Ru2 N6 172.30(15) . . ?
N4 Ru2 N7 172.91(15) . . ?
C53 Ru2 N7 85.00(16) . . ?
N2 Ru2 N7 87.33(15) . . ?
N6 Ru2 N7 91.59(14) . . ?
N4 Ru2 Ru1 94.55(12) . . ?
C53 Ru2 Ru1 158.17(13) . . ?
N2 Ru2 Ru1 91.55(12) . . ?
N6 Ru2 Ru1 80.77(11) . . ?
N7 Ru2 Ru1 78.68(10) . . ?
C1 N1 C5 118.2(4) . . ?
C1 N1 Ru1 118.9(4) . . ?
C5 N1 Ru1 122.9(3) . . ?
C5 N2 C6 116.9(4) . . ?
C5 N2 Ru2 118.1(3) . . ?
C6 N2 Ru2 124.8(3) . . ?
C16 N3 C12 117.3(4) . . ?
C16 N3 Ru1 123.5(3) . . ?
C12 N3 Ru1 119.2(4) . . ?
C16 N4 C17 118.2(4) . . ?
C16 N4 Ru2 115.2(3) . . ?
C17 N4 Ru2 126.6(3) . . ?
C23 N5 C27 119.2(4) . . ?
C23 N5 Ru1 124.3(4) . . ?
C27 N5 Ru1 116.2(3) . . ?
C27 N6 C28 113.6(4) . . ?
C27 N6 Ru2 124.8(3) . . ?
C28 N6 Ru2 121.5(3) . . ?
C34 N7 C38 117.9(4) . . ?
C34 N7 Ru2 118.3(3) . . ?
C38 N7 Ru2 123.7(3) . . ?
C38 N8 C39 118.8(4) . . ?
C38 N8 Ru1 117.1(3) . . ?
C39 N8 Ru1 124.2(3) . . ?
N1 C1 C2 122.8(5) . . ?
C1 C2 C3 119.3(5) . . ?
C4 C3 C2 118.9(5) . . ?
C3 C4 C5 120.9(5) . . ?
N2 C5 N1 117.9(4) . . ?
N2 C5 C4 122.2(5) . . ?
N1 C5 C4 119.9(5) . . ?
C11 C6 C7 116.9(5) . . ?
C11 C6 N2 122.5(4) . . ?
C7 C6 N2 120.6(5) . . ?
F1 C7 C8 117.8(6) . . ?
F1 C7 C6 120.0(5) . . ?
C8 C7 C6 122.1(6) . . ?
C9 C8 C7 119.8(6) . . ?
C8 C9 C10 120.9(6) . . ?
C9 C10 C11 118.4(7) . . ?
F1' C11 C6 113.4(9) . . ?
F1' C11 C10 119.2(9) . . ?
C6 C11 C10 121.9(5) . . ?
N3 C12 C13 123.3(5) . . ?
C12 C13 C14 119.7(5) . . ?
C15 C14 C13 118.5(5) . . ?
C14 C15 C16 120.1(6) . . ?
N3 C16 N4 118.5(4) . . ?
N3 C16 C15 121.0(5) . . ?
N4 C16 C15 120.4(5) . . ?
C18 C17 C22 116.4(5) . . ?
C18 C17 N4 121.5(5) . . ?
C22 C17 N4 122.1(5) . . ?
F2 C18 C17 118.0(5) . . ?
F2 C18 C19 118.4(6) . . ?
C17 C18 C19 123.6(6) . . ?
C20 C19 C18 118.7(6) . . ?
C19 C20 C21 120.1(6) . . ?
C20 C21 C22 120.2(7) . . ?
C21 C22 C17 121.0(6) . . ?
N5 C23 C24 123.7(5) . . ?
C23 C24 C25 117.5(5) . . ?
C26 C25 C24 120.5(5) . . ?
C25 C26 C27 120.8(5) . . ?
N6 C27 N5 118.0(4) . . ?
N6 C27 C26 123.6(5) . . ?
N5 C27 C26 118.3(4) . . ?
C29 C28 C33 116.9(4) . . ?
C29 C28 N6 119.9(4) . . ?
C33 C28 N6 123.2(4) . . ?
F3 C29 C30 117.8(4) . . ?
F3 C29 C28 118.5(4) . . ?
C30 C29 C28 123.7(5) . . ?
C29 C30 C31 118.6(5) . . ?
C30 C31 C32 119.3(5) . . ?
C31 C32 C33 120.8(5) . . ?
C28 C33 C32 120.8(5) . . ?
N7 C34 C35 123.7(4) . . ?
C34 C35 C36 118.6(4) . . ?
C37 C36 C35 119.3(4) . . ?
C36 C37 C38 120.0(5) . . ?
N8 C38 N7 117.3(4) . . ?
N8 C38 C37 122.9(4) . . ?
N7 C38 C37 119.8(4) . . ?
C40 C39 C44 118.0(6) . . ?
C40 C39 N8 121.9(5) . . ?
C44 C39 N8 120.1(5) . . ?
F4 C40 C39 119.4(5) . . ?
F4 C40 C41 118.5(6) . . ?
C39 C40 C41 122.0(7) . . ?
C42 C41 C40 119.4(8) . . ?
C41 C42 C43 119.4(7) . . ?
C42 C43 C44 121.5(8) . . ?
C43 C44 C39 119.6(7) . . ?
C46 C45 Ru1 178.7(5) . . ?
C45 C46 C47 167.8(7) . . ?
C45 C46 C47' 172.1(8) . . ?
C47 C46 C47' 20.0(5) . . ?
C52 C47 C48 120.0 . . ?
C52 C47 C46 120.5(5) . . ?
C48 C47 C46 119.3(5) . . ?
C49 C48 C47 120.0 . . ?
C48 C49 C50 120.0 . . ?
C49 C50 C51 120.0 . . ?
C52 C51 C50 120.0 . . ?
C51 C52 C47 120.0 . . ?
C48' C47' C52' 120.0 . . ?
C48' C47' C46 124.9(8) . . ?
C52' C47' C46 115.0(8) . . ?
C49' C48' C47' 120.0 . . ?
C48' C49' C50' 120.0 . . ?
C51' C50' C49' 120.0 . . ?
C52' C51' C50' 120.0 . . ?
C51' C52' C47' 120.0 . . ?
C54 C53 Ru2 174.9(4) . . ?
C53 C54 C55' 168.1(7) . . ?
C53 C54 C55 168.5(6) . . ?
C55' C54 C55 22.7(5) . . ?
C60 C55 C56 120.0 . . ?
C60 C55 C54 121.7(6) . . ?
C56 C55 C54 118.2(6) . . ?
C57 C56 C55 120.0 . . ?
C56 C57 C58 120.0 . . ?
C57 C58 C59 120.0 . . ?
C60 C59 C58 120.0 . . ?
C59 C60 C55 120.0 . . ?
C56' C55' C60' 120.0 . . ?
C56' C55' C54 118.0(7) . . ?
C60' C55' C54 121.9(7) . . ?
C57' C56' C55' 120.0 . . ?
C56' C57' C58' 120.0 . . ?
C57' C58' C59' 120.0 . . ?
C60' C59' C58' 120.0 . . ?
C59' C60' C55' 120.0 . . ?
Cl1 C61 Cl2 107.6(16) . . ?
Cl2' C61' Cl1' 104.5(14) . . ?

loop_
_geom_bond_atom_site_label_1
_geom_bond_atom_site_label_2
_geom_bond_distance
_geom_bond_site_symmetry_2
_geom_bond_publ_flag
Ru1 N8 1.977(4) . ?
Ru1 C45 2.010(6) . ?
Ru1 N5 2.028(4) . ?
Ru1 N1 2.119(4) . ?
Ru1 N3 2.204(4) . ?
Ru1 Ru2 2.4689(6) . ?
Ru2 N4 1.987(4) . ?
Ru2 C53 1.994(5) . ?
Ru2 N2 1.997(4) . ?
Ru2 N6 2.119(4) . ?
Ru2 N7 2.167(4) . ?
F1 C7 1.344(8) . ?
F1' C11 1.374(9) . ?
F2 C18 1.353(7) . ?
F3 C29 1.353(6) . ?
F4 C40 1.335(7) . ?
N1 C1 1.367(6) . ?
N1 C5 1.375(7) . ?
N2 C5 1.361(6) . ?
N2 C6 1.417(7) . ?
N3 C16 1.351(7) . ?
N3 C12 1.364(6) . ?
N4 C16 1.373(6) . ?
N4 C17 1.416(7) . ?
N5 C23 1.358(7) . ?
N5 C27 1.378(6) . ?
N6 C27 1.349(6) . ?
N6 C28 1.437(6) . ?
N7 C34 1.351(6) . ?
N7 C38 1.379(6) . ?
N8 C38 1.353(6) . ?
N8 C39 1.434(7) . ?
C1 C2 1.377(7) . ?
C2 C3 1.391(8) . ?
C3 C4 1.368(8) . ?
C4 C5 1.412(7) . ?
C6 C11 1.375(8) . ?
C6 C7 1.395(8) . ?
C7 C8 1.379(9) . ?
C8 C9 1.363(10) . ?
C9 C10 1.375(10) . ?
C10 C11 1.416(9) . ?
C12 C13 1.377(8) . ?
C13 C14 1.373(9) . ?
C14 C15 1.374(8) . ?
C15 C16 1.422(7) . ?
C17 C18 1.380(8) . ?
C17 C22 1.389(8) . ?
C18 C19 1.381(9) . ?
C19 C20 1.373(11) . ?
C20 C21 1.370(10) . ?
C21 C22 1.399(9) . ?
C23 C24 1.366(8) . ?
C24 C25 1.397(9) . ?
C25 C26 1.354(8) . ?
C26 C27 1.417(7) . ?
C28 C29 1.378(7) . ?
C28 C33 1.386(7) . ?
C29 C30 1.377(7) . ?
C30 C31 1.376(8) . ?
C31 C32 1.388(8) . ?
C32 C33 1.381(8) . ?
C34 C35 1.373(7) . ?
C35 C36 1.397(7) . ?
C36 C37 1.367(7) . ?
C37 C38 1.418(7) . ?
C39 C40 1.370(8) . ?
C39 C44 1.387(8) . ?
C40 C41 1.380(9) . ?
C41 C42 1.365(12) . ?
C42 C43 1.362(13) . ?
C43 C44 1.382(10) . ?
C45 C46 1.204(8) . ?
C46 C47 1.437(7) . ?
C46 C47' 1.473(10) . ?
C47 C52 1.3962 . ?
C47 C48 1.3966 . ?
C48 C49 1.3954 . ?
C49 C50 1.3961 . ?
C50 C51 1.3965 . ?
C51 C52 1.3954 . ?
C47' C48' 1.3956 . ?
C47' C52' 1.3959 . ?
C48' C49' 1.3955 . ?
C49' C50' 1.3960 . ?
C50' C51' 1.3956 . ?
C51' C52' 1.3953 . ?
C53 C54 1.202(7) . ?
C54 C55' 1.424(9) . ?
C54 C55 1.504(8) . ?
C55 C60 1.3957 . ?
C55 C56 1.3959 . ?
C56 C57 1.3955 . ?
C57 C58 1.3957 . ?
C58 C59 1.3959 . ?
C59 C60 1.3954 . ?
C55' C56' 1.3963 . ?
C55' C60' 1.3966 . ?
C56' C57' 1.3955 . ?
C57' C58' 1.3962 . ?
C58' C59' 1.3964 . ?
C59' C60' 1.3954 . ?
C61 Cl1 1.749(10) . ?
C61 Cl2 1.751(10) . ?
C61' Cl2' 1.734(10) . ?
C61' Cl1' 1.747(10) . ?

loop_
_geom_torsion_atom_site_label_1
_geom_torsion_atom_site_label_2
_geom_torsion_atom_site_label_3
_geom_torsion_atom_site_label_4
_geom_torsion
_geom_torsion_site_symmetry_1
_geom_torsion_site_symmetry_2
_geom_torsion_site_symmetry_3
_geom_torsion_site_symmetry_4
_geom_torsion_publ_flag
N8 Ru1 Ru2 N4 -160.39(16) . . . . ?
C45 Ru1 Ru2 N4 46.8(5) . . . . ?
N5 Ru1 Ru2 N4 -68.67(16) . . . . ?
N1 Ru1 Ru2 N4 110.39(15) . . . . ?
N3 Ru1 Ru2 N4 22.19(16) . . . . ?
N8 Ru1 Ru2 C53 -20.6(4) . . . . ?
C45 Ru1 Ru2 C53 -173.4(6) . . . . ?
N5 Ru1 Ru2 C53 71.1(4) . . . . ?
N1 Ru1 Ru2 C53 -109.8(4) . . . . ?
N3 Ru1 Ru2 C53 162.0(4) . . . . ?
N8 Ru1 Ru2 N2 108.69(16) . . . . ?
C45 Ru1 Ru2 N2 -44.1(5) . . . . ?
N5 Ru1 Ru2 N2 -159.59(16) . . . . ?
N1 Ru1 Ru2 N2 19.47(16) . . . . ?
N3 Ru1 Ru2 N2 -68.73(15) . . . . ?
N8 Ru1 Ru2 N6 -71.78(15) . . . . ?
C45 Ru1 Ru2 N6 135.4(5) . . . . ?
N5 Ru1 Ru2 N6 19.94(15) . . . . ?
N1 Ru1 Ru2 N6 -161.00(15) . . . . ?
N3 Ru1 Ru2 N6 110.80(14) . . . . ?
N8 Ru1 Ru2 N7 21.73(15) . . . . ?
C45 Ru1 Ru2 N7 -131.1(5) . . . . ?
N5 Ru1 Ru2 N7 113.45(15) . . . . ?
N1 Ru1 Ru2 N7 -67.49(14) . . . . ?
N3 Ru1 Ru2 N7 -155.69(14) . . . . ?
N8 Ru1 N1 C1 68.7(3) . . . . ?
C45 Ru1 N1 C1 -31.3(4) . . . . ?
N5 Ru1 N1 C1 173.7(15) . . . . ?
N3 Ru1 N1 C1 -117.8(3) . . . . ?
Ru2 Ru1 N1 C1 163.2(3) . . . . ?
N8 Ru1 N1 C5 -113.9(3) . . . . ?
C45 Ru1 N1 C5 146.1(4) . . . . ?
N5 Ru1 N1 C5 -8.9(18) . . . . ?
N3 Ru1 N1 C5 59.6(3) . . . . ?
Ru2 Ru1 N1 C5 -19.4(3) . . . . ?
N4 Ru2 N2 C5 -121.0(3) . . . . ?
C53 Ru2 N2 C5 136.4(3) . . . . ?
N6 Ru2 N2 C5 -30.0(13) . . . . ?
N7 Ru2 N2 C5 52.1(3) . . . . ?
Ru1 Ru2 N2 C5 -26.5(3) . . . . ?
N4 Ru2 N2 C6 53.2(4) . . . . ?
C53 Ru2 N2 C6 -49.3(4) . . . . ?
N6 Ru2 N2 C6 144.3(10) . . . . ?
N7 Ru2 N2 C6 -133.6(4) . . . . ?
Ru1 Ru2 N2 C6 147.8(4) . . . . ?
N8 Ru1 N3 C16 -42.6(13) . . . . ?
C45 Ru1 N3 C16 164.7(4) . . . . ?
N5 Ru1 N3 C16 70.5(4) . . . . ?
N1 Ru1 N3 C16 -104.7(4) . . . . ?
Ru2 Ru1 N3 C16 -22.0(3) . . . . ?
N8 Ru1 N3 C12 137.5(11) . . . . ?
C45 Ru1 N3 C12 -15.1(4) . . . . ?
N5 Ru1 N3 C12 -109.3(4) . . . . ?
N1 Ru1 N3 C12 75.4(4) . . . . ?
Ru2 Ru1 N3 C12 158.2(4) . . . . ?
C53 Ru2 N4 C16 164.0(3) . . . . ?
N2 Ru2 N4 C16 61.4(4) . . . . ?
N6 Ru2 N4 C16 -110.9(4) . . . . ?
N7 Ru2 N4 C16 -13.1(14) . . . . ?
Ru1 Ru2 N4 C16 -30.2(3) . . . . ?
C53 Ru2 N4 C17 -18.3(4) . . . . ?
N2 Ru2 N4 C17 -120.9(4) . . . . ?
N6 Ru2 N4 C17 66.8(4) . . . . ?
N7 Ru2 N4 C17 164.6(10) . . . . ?
Ru1 Ru2 N4 C17 147.5(4) . . . . ?
N8 Ru1 N5 C23 -101.9(4) . . . . ?
C45 Ru1 N5 C23 -1.7(5) . . . . ?
N1 Ru1 N5 C23 153.2(15) . . . . ?
N3 Ru1 N5 C23 84.9(4) . . . . ?
Ru2 Ru1 N5 C23 163.6(4) . . . . ?
N8 Ru1 N5 C27 71.8(4) . . . . ?
C45 Ru1 N5 C27 171.9(4) . . . . ?
N1 Ru1 N5 C27 -33.2(18) . . . . ?
N3 Ru1 N5 C27 -101.5(4) . . . . ?
Ru2 Ru1 N5 C27 -22.8(3) . . . . ?
N4 Ru2 N6 C27 69.8(4) . . . . ?
C53 Ru2 N6 C27 172.0(4) . . . . ?
N2 Ru2 N6 C27 -21.4(13) . . . . ?
N7 Ru2 N6 C27 -103.2(4) . . . . ?
Ru1 Ru2 N6 C27 -24.9(4) . . . . ?
N4 Ru2 N6 C28 -105.5(3) . . . . ?
C53 Ru2 N6 C28 -3.4(3) . . . . ?
N2 Ru2 N6 C28 163.3(10) . . . . ?
N7 Ru2 N6 C28 81.5(3) . . . . ?
Ru1 Ru2 N6 C28 159.8(3) . . . . ?
N4 Ru2 N7 C34 140.7(11) . . . . ?
C53 Ru2 N7 C34 -36.4(3) . . . . ?
N2 Ru2 N7 C34 66.0(3) . . . . ?
N6 Ru2 N7 C34 -121.6(3) . . . . ?
Ru1 Ru2 N7 C34 158.1(3) . . . . ?
N4 Ru2 N7 C38 -43.3(13) . . . . ?
C53 Ru2 N7 C38 139.6(4) . . . . ?
N2 Ru2 N7 C38 -118.0(3) . . . . ?
N6 Ru2 N7 C38 54.4(3) . . . . ?
Ru1 Ru2 N7 C38 -25.9(3) . . . . ?
C45 Ru1 N8 C38 146.8(3) . . . . ?
N5 Ru1 N8 C38 -118.7(3) . . . . ?
N1 Ru1 N8 C38 56.4(3) . . . . ?
N3 Ru1 N8 C38 -5.5(13) . . . . ?
Ru2 Ru1 N8 C38 -25.8(3) . . . . ?
C45 Ru1 N8 C39 -33.7(4) . . . . ?
N5 Ru1 N8 C39 60.9(4) . . . . ?
N1 Ru1 N8 C39 -124.1(4) . . . . ?
N3 Ru1 N8 C39 174.0(10) . . . . ?
Ru2 Ru1 N8 C39 153.7(4) . . . . ?
C5 N1 C1 C2 -0.3(6) . . . . ?
Ru1 N1 C1 C2 177.2(3) . . . . ?
N1 C1 C2 C3 -0.2(7) . . . . ?
C1 C2 C3 C4 -0.1(7) . . . . ?
C2 C3 C4 C5 0.8(7) . . . . ?
C6 N2 C5 N1 -157.0(4) . . . . ?
Ru2 N2 C5 N1 17.7(5) . . . . ?
C6 N2 C5 C4 25.1(6) . . . . ?
Ru2 N2 C5 C4 -160.1(3) . . . . ?
C1 N1 C5 N2 -176.9(4) . . . . ?
Ru1 N1 C5 N2 5.7(5) . . . . ?
C1 N1 C5 C4 1.0(6) . . . . ?
Ru1 N1 C5 C4 -176.4(3) . . . . ?
C3 C4 C5 N2 176.5(4) . . . . ?
C3 C4 C5 N1 -1.3(7) . . . . ?
C5 N2 C6 C11 -123.6(5) . . . . ?
Ru2 N2 C6 C11 62.1(6) . . . . ?
C5 N2 C6 C7 57.4(6) . . . . ?
Ru2 N2 C6 C7 -117.0(5) . . . . ?
C11 C6 C7 F1 176.0(5) . . . . ?
N2 C6 C7 F1 -4.9(8) . . . . ?
C11 C6 C7 C8 0.3(8) . . . . ?
N2 C6 C7 C8 179.4(5) . . . . ?
F1 C7 C8 C9 -176.4(5) . . . . ?
C6 C7 C8 C9 -0.5(9) . . . . ?
C7 C8 C9 C10 -0.7(10) . . . . ?
C8 C9 C10 C11 2.2(10) . . . . ?
C7 C6 C11 F1' -152.4(10) . . . . ?
N2 C6 C11 F1' 28.5(11) . . . . ?
C7 C6 C11 C10 1.3(8) . . . . ?
N2 C6 C11 C10 -177.8(5) . . . . ?
C9 C10 C11 F1' 149.7(11) . . . . ?
C9 C10 C11 C6 -2.5(9) . . . . ?
C16 N3 C12 C13 -1.7(7) . . . . ?
Ru1 N3 C12 C13 178.2(4) . . . . ?
N3 C12 C13 C14 -0.6(8) . . . . ?
C12 C13 C14 C15 1.2(9) . . . . ?
C13 C14 C15 C16 0.4(9) . . . . ?
C12 N3 C16 N4 -173.7(4) . . . . ?
Ru1 N3 C16 N4 6.4(6) . . . . ?
C12 N3 C16 C15 3.3(7) . . . . ?
Ru1 N3 C16 C15 -176.6(4) . . . . ?
C17 N4 C16 N3 -158.4(4) . . . . ?
Ru2 N4 C16 N3 19.5(6) . . . . ?
C17 N4 C16 C15 24.6(7) . . . . ?
Ru2 N4 C16 C15 -157.5(4) . . . . ?
C14 C15 C16 N3 -2.7(8) . . . . ?
C14 C15 C16 N4 174.2(5) . . . . ?
C16 N4 C17 C18 61.5(6) . . . . ?
Ru2 N4 C17 C18 -116.1(5) . . . . ?
C16 N4 C17 C22 -120.6(5) . . . . ?
Ru2 N4 C17 C22 61.7(6) . . . . ?
C22 C17 C18 F2 -179.6(5) . . . . ?
N4 C17 C18 F2 -1.6(7) . . . . ?
C22 C17 C18 C19 0.1(8) . . . . ?
N4 C17 C18 C19 178.1(5) . . . . ?
F2 C18 C19 C20 -179.5(5) . . . . ?
C17 C18 C19 C20 0.9(9) . . . . ?
C18 C19 C20 C21 -1.8(10) . . . . ?
C19 C20 C21 C22 1.8(10) . . . . ?
C20 C21 C22 C17 -0.8(9) . . . . ?
C18 C17 C22 C21 -0.1(8) . . . . ?
N4 C17 C22 C21 -178.1(5) . . . . ?
C27 N5 C23 C24 -1.1(9) . . . . ?
Ru1 N5 C23 C24 172.3(5) . . . . ?
N5 C23 C24 C25 0.4(10) . . . . ?
C23 C24 C25 C26 -0.4(11) . . . . ?
C24 C25 C26 C27 1.1(11) . . . . ?
C28 N6 C27 N5 -169.5(4) . . . . ?
Ru2 N6 C27 N5 14.8(6) . . . . ?
C28 N6 C27 C26 12.5(7) . . . . ?
Ru2 N6 C27 C26 -163.2(4) . . . . ?
C23 N5 C27 N6 -176.3(5) . . . . ?
Ru1 N5 C27 N6 9.7(6) . . . . ?
C23 N5 C27 C26 1.8(7) . . . . ?
Ru1 N5 C27 C26 -172.2(4) . . . . ?
C25 C26 C27 N6 176.2(6) . . . . ?
C25 C26 C27 N5 -1.8(9) . . . . ?
C27 N6 C28 C29 81.6(5) . . . . ?
Ru2 N6 C28 C29 -102.6(4) . . . . ?
C27 N6 C28 C33 -98.4(5) . . . . ?
Ru2 N6 C28 C33 77.4(5) . . . . ?
C33 C28 C29 F3 178.1(4) . . . . ?
N6 C28 C29 F3 -1.9(7) . . . . ?
C33 C28 C29 C30 -0.4(7) . . . . ?
N6 C28 C29 C30 179.6(4) . . . . ?
F3 C29 C30 C31 -178.2(5) . . . . ?
C28 C29 C30 C31 0.3(8) . . . . ?
C29 C30 C31 C32 -0.1(8) . . . . ?
C30 C31 C32 C33 0.0(9) . . . . ?
C29 C28 C33 C32 0.2(7) . . . . ?
N6 C28 C33 C32 -179.7(5) . . . . ?
C31 C32 C33 C28 -0.1(8) . . . . ?
C38 N7 C34 C35 -4.6(6) . . . . ?
Ru2 N7 C34 C35 171.6(3) . . . . ?
N7 C34 C35 C36 -2.3(7) . . . . ?
C34 C35 C36 C37 4.6(7) . . . . ?
C35 C36 C37 C38 0.0(7) . . . . ?
C39 N8 C38 N7 -168.0(4) . . . . ?
Ru1 N8 C38 N7 11.5(5) . . . . ?
C39 N8 C38 C37 13.7(7) . . . . ?
Ru1 N8 C38 C37 -166.7(3) . . . . ?
C34 N7 C38 N8 -169.1(4) . . . . ?
Ru2 N7 C38 N8 14.9(5) . . . . ?
C34 N7 C38 C37 9.2(6) . . . . ?
Ru2 N7 C38 C37 -166.8(3) . . . . ?
C36 C37 C38 N8 171.2(4) . . . . ?
C36 C37 C38 N7 -7.0(7) . . . . ?
C38 N8 C39 C40 -92.3(6) . . . . ?
Ru1 N8 C39 C40 88.2(6) . . . . ?
C38 N8 C39 C44 87.7(6) . . . . ?
Ru1 N8 C39 C44 -91.9(6) . . . . ?
C44 C39 C40 F4 -175.7(6) . . . . ?
N8 C39 C40 F4 4.3(9) . . . . ?
C44 C39 C40 C41 4.0(10) . . . . ?
N8 C39 C40 C41 -176.0(6) . . . . ?
F4 C40 C41 C42 175.9(8) . . . . ?
C39 C40 C41 C42 -3.9(12) . . . . ?
C40 C41 C42 C43 1.0(14) . . . . ?
C41 C42 C43 C44 1.5(14) . . . . ?
C42 C43 C44 C39 -1.3(12) . . . . ?
C40 C39 C44 C43 -1.4(9) . . . . ?
N8 C39 C44 C43 178.6(6) . . . . ?
N8 Ru1 C45 C46 164(23) . . . . ?
N5 Ru1 C45 C46 72(23) . . . . ?
N1 Ru1 C45 C46 -106(23) . . . . ?
N3 Ru1 C45 C46 -20(23) . . . . ?
Ru2 Ru1 C45 C46 -44(23) . . . . ?
Ru1 C45 C46 C47 17(25) . . . . ?
Ru1 C45 C46 C47' -148(20) . . . . ?
C45 C46 C47 C52 -77(3) . . . . ?
C47' C46 C47 C52 97.0(17) . . . . ?
C45 C46 C47 C48 107(3) . . . . ?
C47' C46 C47 C48 -79.0(16) . . . . ?
C52 C47 C48 C49 0.0 . . . . ?
C46 C47 C48 C49 176.0(8) . . . . ?
C47 C48 C49 C50 0.0 . . . . ?
C48 C49 C50 C51 0.0 . . . . ?
C49 C50 C51 C52 0.0 . . . . ?
C50 C51 C52 C47 0.0 . . . . ?
C48 C47 C52 C51 0.0 . . . . ?
C46 C47 C52 C51 -176.0(8) . . . . ?
C45 C46 C47' C48' 17(6) . . . . ?
C47 C46 C47' C48' -154(2) . . . . ?
C45 C46 C47' C52' -167(5) . . . . ?
C47 C46 C47' C52' 22.2(14) . . . . ?
C52' C47' C48' C49' 0.0 . . . . ?
C46 C47' C48' C49' 176.0(10) . . . . ?
C47' C48' C49' C50' 0.0 . . . . ?
C48' C49' C50' C51' 0.0 . . . . ?
C49' C50' C51' C52' 0.0 . . . . ?
C50' C51' C52' C47' 0.0 . . . . ?
C48' C47' C52' C51' 0.0 . . . . ?
C46 C47' C52' C51' -176.4(9) . . . . ?
N4 Ru2 C53 C54 -110(5) . . . . ?
N2 Ru2 C53 C54 -17(5) . . . . ?
N6 Ru2 C53 C54 161(5) . . . . ?
N7 Ru2 C53 C54 69(5) . . . . ?
Ru1 Ru2 C53 C54 111(5) . . . . ?
Ru2 C53 C54 C55' -53(7) . . . . ?
Ru2 C53 C54 C55 99(5) . . . . ?
C53 C54 C55 C60 -50(3) . . . . ?
C55' C54 C55 C60 115.1(19) . . . . ?
C53 C54 C55 C56 132(3) . . . . ?
C55' C54 C55 C56 -62.0(16) . . . . ?
C60 C55 C56 C57 0.0 . . . . ?
C54 C55 C56 C57 177.2(7) . . . . ?
C55 C56 C57 C58 0.0 . . . . ?
C56 C57 C58 C59 0.0 . . . . ?
C57 C58 C59 C60 0.0 . . . . ?
C58 C59 C60 C55 0.0 . . . . ?
C56 C55 C60 C59 0.0 . . . . ?
C54 C55 C60 C59 -177.1(7) . . . . ?
C53 C54 C55' C56' -138(3) . . . . ?
C55 C54 C55' C56' 56.1(16) . . . . ?
C53 C54 C55' C60' 44(3) . . . . ?
C55 C54 C55' C60' -122(2) . . . . ?
C60' C55' C56' C57' 0.0 . . . . ?
C54 C55' C56' C57' -178.2(9) . . . . ?
C55' C56' C57' C58' 0.0 . . . . ?
C56' C57' C58' C59' 0.0 . . . . ?
C57' C58' C59' C60' 0.0 . . . . ?
C58' C59' C60' C55' 0.0 . . . . ?
C56' C55' C60' C59' 0.0 . . . . ?
C54 C55' C60' C59' 178.1(10) . . . . ?
